data_2221830
loop_
_publ_author_name
'Lo, Kong Mun'
'Ng, Seik Weng'

_publ_section_title (Ethanol-\k<i>O</i>)[2-(4-hydroxyphenyl)quinoline-4-carboxylato-\k<i>O</i>]triphenyltin(IV)
_journal_coeditor_code TK2412
_journal_issue 5
_journal_name_full 'Acta Crystallographica Section E'
_journal_page_first m489
_journal_paper_doi 10.1107/S1600536809012239
_journal_volume 65
_journal_year 2009
_chemical_formula_iupac '[Sn (C6 H5)3 (C16 H10 N O3) (C2 H6 O)]'
_chemical_formula_moiety 'C36 H31 N O4 Sn'
_chemical_formula_sum 'C36 H31 N O4 Sn'
_chemical_formula_weight 660.31
_chemical_name_systematic
;
(Ethanol-\k<i>O</i>)[2-(4-hydroxyphenyl)quinoline-4-carboxylato-
\k<i>O</i>]triphenyltin(IV)
;
_space_group_IT_number 15
_symmetry_cell_setting monoclinic
_symmetry_space_group_name_Hall '-C 2yc'
_symmetry_space_group_name_H-M 'C 1 2/c 1'
_atom_sites_solution_hydrogens geom
_atom_sites_solution_primary direct
_atom_sites_solution_secondary difmap
_audit_creation_method SHELXL-97
_cell_angle_alpha 90
_cell_angle_beta 116.6320(10)
_cell_angle_gamma 90
_cell_formula_units_Z 8
_cell_length_a 38.9542(5)
_cell_length_b 9.7259(2)
_cell_length_c 17.8594(3)
_cell_measurement_reflns_used 7502
_cell_measurement_temperature 100(2)
_cell_measurement_theta_max 27.9
_cell_measurement_theta_min 2.3
_cell_volume 6048.42(19)
_computing_cell_refinement 'SAINT (Bruker, 2008)'
_computing_data_collection 'APEX2 (Bruker, 2008)'
_computing_data_reduction 'SAINT (Bruker, 2008)'
_computing_molecular_graphics 'X-SEED (Barbour, 2001)'
_computing_publication_material 'publCIF (Westrip, 2009)'
_computing_structure_refinement 'SHELXL97 (Sheldrick, 2008)'
_computing_structure_solution 'SHELXS97 (Sheldrick, 2008)'
_diffrn_ambient_temperature 100(2)
_diffrn_measured_fraction_theta_full 0.998
_diffrn_measured_fraction_theta_max 0.998
_diffrn_measurement_device_type 'Bruker SMART APEX'
_diffrn_measurement_method \w
_diffrn_radiation_monochromator graphite
_diffrn_radiation_source 'fine-focus sealed tube'
_diffrn_radiation_type MoK\a
_diffrn_radiation_wavelength 0.71073
_diffrn_reflns_av_R_equivalents 0.038
_diffrn_reflns_av_sigmaI/netI 0.038
_diffrn_reflns_limit_h_max 50
_diffrn_reflns_limit_h_min -50
_diffrn_reflns_limit_k_max 12
_diffrn_reflns_limit_k_min -12
_diffrn_reflns_limit_l_max 23
_diffrn_reflns_limit_l_min -22
_diffrn_reflns_number 23944
_diffrn_reflns_theta_full 27.5
_diffrn_reflns_theta_max 27.5
_diffrn_reflns_theta_min 1.2
_diffrn_standards_decay_% 0
_diffrn_standards_interval_count 0
_diffrn_standards_interval_time 0
_diffrn_standards_number 0
_exptl_absorpt_coefficient_mu 0.885
_exptl_absorpt_correction_T_max 0.917
_exptl_absorpt_correction_T_min 0.777
_exptl_absorpt_correction_type multi-scan
_exptl_absorpt_process_details '(SADABS; Sheldrick, 1996)'
_exptl_crystal_colour Yellow
_exptl_crystal_density_diffrn 1.450
_exptl_crystal_density_method 'not measured'
_exptl_crystal_description 'Irregular block'
_exptl_crystal_F_000 2688
_exptl_crystal_size_max 0.30
_exptl_crystal_size_mid 0.20
_exptl_crystal_size_min 0.10
_refine_diff_density_max 1.21
_refine_diff_density_min -1.30
_refine_ls_extinction_method none
_refine_ls_goodness_of_fit_ref 1.26
_refine_ls_hydrogen_treatment mixed
_refine_ls_matrix_type full
_refine_ls_number_parameters 395
_refine_ls_number_reflns 6937
_refine_ls_number_restraints 19
_refine_ls_restrained_S_all 1.28
_refine_ls_R_factor_all 0.052
_refine_ls_R_factor_gt 0.036
_refine_ls_shift/su_max 0.001
_refine_ls_shift/su_mean 0.001
_refine_ls_structure_factor_coef Fsqd
_refine_ls_weighting_details 'calc w=1/[\s^2^(Fo^2^)+(0.05P)^2^] where P=(Fo^2^+2Fc^2^)/3'
_refine_ls_weighting_scheme calc
_refine_ls_wR_factor_gt 0.091
_refine_ls_wR_factor_ref 0.104
_reflns_number_gt 5517
_reflns_number_total 6937
_reflns_threshold_expression I>2\s(I)
_cod_data_source_file tk2412.cif
_cod_data_source_block I
_cod_depositor_comments
;
The following automatic conversions were performed:
'_symmetry_cell_setting' value 'Monoclinic' changed to 'monoclinic'
according to '/home/saulius/struct/CIF-dictionaries/cif_core.dic'
dictionary named 'cif_core.dic' version 2.4.1 from
2010-06-29.

'_exptl_absorpt_correction_type' value 'Multi-scan' changed
to 'multi-scan' according to
'/home/saulius/struct/CIF-dictionaries/cif_core.dic' dictionary named
'cif_core.dic' version 2.4.1 from 2010-06-29.

Automatic conversion script
Id: cif_fix_enum 1527 2010-12-29 10:47:43Z saulius 

The following automatic conversions were performed:

'_symmetry_cell_setting' value 'Monoclinic' changed to 'monoclinic'
according to /home/saulius/struct/CIF-dictionaries/cif_core.dic
dictionary named 'cif_core.dic' version 2.4.1 from
2010-06-29.

'_exptl_absorpt_correction_type' value 'Multi-scan'
changed to 'multi-scan' according to
/home/saulius/struct/CIF-dictionaries/cif_core.dic dictionary named
'cif_core.dic' version 2.4.1 from 2010-06-29.

Automatic conversion script
Id: cif_fix_values 1715 2011-07-08 13:25:40Z adriana 
;
_cod_original_cell_volume 6048.4(2)
_cod_original_sg_symbol_H-M 'C 2/c'
_cod_database_code 2221830
_cod_database_fobs_code 2221830

loop_
_symmetry_equiv_pos_as_xyz
'x, y, z'
'-x, y, -z+1/2'
'x+1/2, y+1/2, z'
'-x+1/2, y+1/2, -z+1/2'
'-x, -y, -z'
'x, -y, z-1/2'
'-x+1/2, -y+1/2, -z'
'x+1/2, -y+1/2, z-1/2'

loop_
_atom_site_type_symbol
_atom_site_label
_atom_site_fract_x
_atom_site_fract_y
_atom_site_fract_z
_atom_site_U_iso_or_equiv
_atom_site_adp_type
_atom_site_calc_flag
_atom_site_refinement_flags
_atom_site_occupancy
_atom_site_disorder_assembly
_atom_site_disorder_group
Sn Sn1 0.644792(5) 0.66381(2) 0.651964(13) 0.01976(8) Uani d . 1 A .
O O1 0.64978(6) 0.4794(2) 0.72684(13) 0.0230(5) Uani d . 1 . .
O O2 0.58946(6) 0.4207(2) 0.64055(13) 0.0259(5) Uani d . 1 . .
O O3 0.46240(7) 0.2226(3) 0.92855(17) 0.0363(6) Uani d D 1 . .
H H3 0.4486(14) 0.294(4) 0.913(4) 0.09(2) Uiso d D 1 . .
O O4 0.63966(7) 0.8677(2) 0.57574(15) 0.0275(5) Uani d D 1 . .
H H4 0.6351(11) 0.861(4) 0.5250(10) 0.040(12) Uiso d D 1 . .
N N1 0.61942(7) 0.1541(3) 0.90533(16) 0.0210(5) Uani d . 1 . .
C C1 0.59940(9) 0.7431(3) 0.6739(2) 0.0257(7) Uani d . 1 . .
C C2 0.56082(9) 0.7165(4) 0.6215(2) 0.0314(8) Uani d . 1 A .
H H2 0.5539 0.6600 0.5735 0.038 Uiso calc R 1 . .
C C3 0.53252(10) 0.7721(5) 0.6392(3) 0.0429(10) Uani d . 1 . .
H H3A 0.5062 0.7548 0.6028 0.051 Uiso calc R 1 A .
C C4 0.54256(12) 0.8532(4) 0.7101(3) 0.0466(11) Uani d . 1 A .
H H4A 0.5231 0.8899 0.7224 0.056 Uiso calc R 1 . .
C C5 0.58029(11) 0.8807(4) 0.7621(2) 0.0414(9) Uani d . 1 . .
H H5 0.5869 0.9370 0.8101 0.050 Uiso calc R 1 A .
C C6 0.60898(10) 0.8257(4) 0.7446(2) 0.0324(8) Uani d . 1 A .
H H6 0.6352 0.8445 0.7809 0.039 Uiso calc R 1 . .
C C7 0.70093(8) 0.7263(3) 0.74125(19) 0.0210(6) Uani d . 1 . .
C C8 0.71841(9) 0.6630(3) 0.8197(2) 0.0254(7) Uani d . 1 A .
H H8 0.7049 0.5944 0.8337 0.030 Uiso calc R 1 . .
C C9 0.75550(10) 0.6996(4) 0.8775(2) 0.0329(8) Uani d . 1 . .
H H9 0.7670 0.6560 0.9308 0.040 Uiso calc R 1 A .
C C10 0.77560(9) 0.7981(4) 0.8582(2) 0.0321(8) Uani d . 1 A .
H H10 0.8009 0.8222 0.8977 0.038 Uiso calc R 1 . .
C C11 0.75878(10) 0.8613(4) 0.7815(2) 0.0310(8) Uani d . 1 . .
H H11 0.7726 0.9292 0.7679 0.037 Uiso calc R 1 A .
C C12 0.72155(9) 0.8269(3) 0.7230(2) 0.0275(7) Uani d . 1 A .
H H12 0.7102 0.8724 0.6704 0.033 Uiso calc R 1 . .
C C13 0.64468(9) 0.5595(3) 0.54688(19) 0.0218(6) Uani d . 1 . .
C C14 0.61920(9) 0.4569(4) 0.5032(2) 0.0289(7) Uani d . 1 A .
H H14 0.5990 0.4338 0.5170 0.035 Uiso calc R 1 . .
C C15 0.62271(11) 0.3867(4) 0.4391(2) 0.0372(8) Uani d . 1 . .
H H15 0.6048 0.3167 0.4090 0.045 Uiso calc R 1 A .
C C16 0.65208(10) 0.4186(4) 0.4192(2) 0.0360(8) Uani d . 1 A .
H H16 0.6547 0.3696 0.3761 0.043 Uiso calc R 1 . .
C C17 0.67774(10) 0.5222(4) 0.4621(2) 0.0308(8) Uani d . 1 . .
H H17 0.6978 0.5452 0.4480 0.037 Uiso calc R 1 A .
C C18 0.67411(9) 0.5921(3) 0.5256(2) 0.0253(7) Uani d . 1 A .
H H18 0.6918 0.6630 0.5550 0.030 Uiso calc R 1 . .
C C19 0.61924(8) 0.4091(3) 0.70774(19) 0.0207(6) Uani d . 1 . .
C C20 0.62011(8) 0.3120(3) 0.77441(19) 0.0208(6) Uani d . 1 . .
C C21 0.65106(8) 0.2215(3) 0.81930(19) 0.0201(6) Uani d . 1 . .
C C22 0.68306(9) 0.2038(3) 0.8023(2) 0.0245(7) Uani d . 1 . .
H H22 0.6847 0.2558 0.7589 0.029 Uiso calc R 1 . .
C C23 0.71155(9) 0.1129(4) 0.8476(2) 0.0297(7) Uani d . 1 . .
H H23 0.7328 0.1021 0.8355 0.036 Uiso calc R 1 . .
C C24 0.70965(10) 0.0351(4) 0.9119(2) 0.0329(8) Uani d . 1 . .
H H24 0.7296 -0.0282 0.9429 0.039 Uiso calc R 1 . .
C C25 0.67905(9) 0.0498(4) 0.9305(2) 0.0300(7) Uani d . 1 . .
H H25 0.6781 -0.0028 0.9743 0.036 Uiso calc R 1 . .
C C26 0.64924(8) 0.1431(3) 0.8845(2) 0.0222(7) Uani d . 1 . .
C C27 0.59012(8) 0.2362(3) 0.85988(19) 0.0203(6) Uani d . 1 . .
C C28 0.58973(8) 0.3161(3) 0.79347(19) 0.0218(6) Uani d . 1 . .
H H28 0.5683 0.3731 0.7618 0.026 Uiso calc R 1 . .
C C29 0.55701(8) 0.2372(3) 0.87918(19) 0.0206(6) Uani d . 1 . .
C C30 0.54731(9) 0.1182(3) 0.9091(2) 0.0242(7) Uani d . 1 . .
H H30 0.5627 0.0382 0.9189 0.029 Uiso calc R 1 . .
C C31 0.51552(9) 0.1148(4) 0.9249(2) 0.0273(7) Uani d . 1 . .
H H31 0.5091 0.0327 0.9445 0.033 Uiso calc R 1 . .
C C32 0.49321(9) 0.2316(4) 0.9118(2) 0.0262(7) Uani d . 1 . .
C C33 0.50289(9) 0.3521(3) 0.8844(2) 0.0254(7) Uani d . 1 . .
H H33 0.4881 0.4329 0.8772 0.030 Uiso calc R 1 . .
C C34 0.53440(8) 0.3541(3) 0.8673(2) 0.0236(7) Uani d . 1 . .
H H34 0.5406 0.4363 0.8472 0.028 Uiso calc R 1 . .
C C35 0.6218(2) 0.9877(7) 0.5981(5) 0.0383(12) Uani d PDU 0.50 A 1
H H35A 0.6321 0.9950 0.6597 0.046 Uiso calc PR 0.50 A 1
H H35B 0.5936 0.9756 0.5736 0.046 Uiso calc PR 0.50 A 1
C C36 0.6315(2) 1.1177(6) 0.5627(5) 0.0383(12) Uani d PD 0.50 A 1
H H36A 0.6593 1.1214 0.5809 0.057 Uiso calc PR 0.50 A 1
H H36B 0.6236 1.1992 0.5832 0.057 Uiso calc PR 0.50 A 1
H H36C 0.6180 1.1155 0.5014 0.057 Uiso calc PR 0.50 A 1
C C35' 0.6461(3) 1.0012(8) 0.6165(8) 0.084(3) Uani d PDU 0.50 A 2
H H35C 0.6616 1.0586 0.5973 0.101 Uiso calc PR 0.50 A 2
H H35D 0.6610 0.9883 0.6778 0.101 Uiso calc PR 0.50 A 2
C C36' 0.6073(3) 1.0809(9) 0.5981(8) 0.084(3) Uani d PD 0.50 A 2
H H36D 0.5961 1.1184 0.5412 0.126 Uiso calc PR 0.50 A 2
H H36E 0.6128 1.1561 0.6384 0.126 Uiso calc PR 0.50 A 2
H H36F 0.5890 1.0170 0.6034 0.126 Uiso calc PR 0.50 A 2

loop_
_atom_site_aniso_label
_atom_site_aniso_U_11
_atom_site_aniso_U_22
_atom_site_aniso_U_33
_atom_site_aniso_U_12
_atom_site_aniso_U_13
_atom_site_aniso_U_23
Sn1 0.01769(11) 0.02596(12) 0.01585(12) 0.00055(8) 0.00772(9) -0.00158(9)
O1 0.0202(10) 0.0300(12) 0.0210(11) -0.0031(9) 0.0112(9) 0.0010(9)
O2 0.0216(11) 0.0377(13) 0.0186(12) -0.0011(10) 0.0090(9) 0.0034(10)
O3 0.0231(12) 0.0563(17) 0.0374(15) 0.0086(12) 0.0206(11) 0.0141(13)
O4 0.0355(13) 0.0270(12) 0.0168(12) 0.0026(10) 0.0088(10) -0.0001(10)
N1 0.0198(12) 0.0272(14) 0.0177(13) 0.0009(10) 0.0098(11) 0.0007(11)
C1 0.0254(16) 0.0329(18) 0.0207(17) 0.0053(13) 0.0120(13) 0.0011(14)
C2 0.0283(17) 0.0400(19) 0.0254(19) 0.0053(15) 0.0116(15) -0.0015(16)
C3 0.0260(18) 0.063(3) 0.039(2) 0.0108(18) 0.0136(17) 0.002(2)
C4 0.040(2) 0.064(3) 0.046(3) 0.0192(19) 0.029(2) 0.001(2)
C5 0.047(2) 0.049(2) 0.032(2) 0.0128(19) 0.0218(18) -0.0069(18)
C6 0.0304(17) 0.040(2) 0.0262(19) 0.0037(15) 0.0122(15) -0.0052(16)
C7 0.0182(14) 0.0276(16) 0.0181(16) -0.0013(12) 0.0090(12) -0.0032(13)
C8 0.0236(15) 0.0324(17) 0.0217(17) -0.0029(13) 0.0115(13) 0.0029(14)
C9 0.0264(17) 0.044(2) 0.0235(19) -0.0006(15) 0.0063(14) 0.0029(16)
C10 0.0207(15) 0.0377(19) 0.035(2) -0.0045(14) 0.0094(15) -0.0077(16)
C11 0.0264(17) 0.0342(19) 0.037(2) -0.0086(14) 0.0182(16) -0.0053(16)
C12 0.0286(16) 0.0325(18) 0.0212(17) -0.0011(14) 0.0110(14) 0.0020(14)
C13 0.0220(14) 0.0271(16) 0.0169(15) 0.0054(12) 0.0092(12) 0.0024(13)
C14 0.0293(17) 0.0385(19) 0.0226(18) -0.0019(14) 0.0151(14) -0.0039(15)
C15 0.038(2) 0.047(2) 0.027(2) -0.0056(17) 0.0145(16) -0.0123(17)
C16 0.042(2) 0.049(2) 0.0227(19) 0.0059(17) 0.0189(16) -0.0024(17)
C17 0.0330(17) 0.040(2) 0.0254(18) 0.0068(15) 0.0185(15) 0.0036(15)
C18 0.0246(15) 0.0306(18) 0.0215(17) 0.0019(13) 0.0109(13) 0.0026(14)
C19 0.0200(14) 0.0265(16) 0.0186(16) 0.0007(12) 0.0115(13) -0.0006(13)
C20 0.0187(14) 0.0267(16) 0.0165(15) -0.0056(12) 0.0074(12) -0.0031(12)
C21 0.0192(14) 0.0249(15) 0.0163(15) -0.0022(12) 0.0082(12) -0.0016(13)
C22 0.0242(15) 0.0318(17) 0.0212(17) 0.0004(13) 0.0136(13) -0.0016(14)
C23 0.0247(16) 0.0375(18) 0.033(2) 0.0010(15) 0.0178(15) 0.0002(16)
C24 0.0271(17) 0.040(2) 0.032(2) 0.0123(15) 0.0131(15) 0.0077(16)
C25 0.0257(16) 0.0387(19) 0.0271(18) 0.0065(14) 0.0133(14) 0.0069(15)
C26 0.0168(14) 0.0279(17) 0.0219(17) -0.0029(12) 0.0086(12) -0.0022(13)
C27 0.0172(14) 0.0249(16) 0.0187(16) -0.0022(12) 0.0080(12) -0.0009(13)
C28 0.0161(13) 0.0300(17) 0.0172(15) -0.0005(12) 0.0054(12) 0.0015(13)
C29 0.0161(13) 0.0304(17) 0.0168(15) -0.0012(12) 0.0085(12) 0.0009(13)
C30 0.0233(15) 0.0269(16) 0.0244(17) 0.0030(13) 0.0125(14) 0.0022(14)
C31 0.0236(16) 0.0345(17) 0.0248(18) -0.0011(14) 0.0118(14) 0.0056(15)
C32 0.0194(15) 0.0396(19) 0.0207(17) 0.0014(14) 0.0100(13) 0.0022(15)
C33 0.0192(14) 0.0347(18) 0.0215(17) 0.0061(13) 0.0085(13) 0.0035(14)
C34 0.0201(14) 0.0311(17) 0.0189(16) 0.0018(13) 0.0081(13) 0.0045(13)
C35 0.035(3) 0.040(3) 0.036(3) -0.003(2) 0.013(2) -0.002(2)
C36 0.035(3) 0.040(3) 0.036(3) -0.003(2) 0.013(2) -0.002(2)
C35' 0.065(5) 0.032(3) 0.109(6) 0.013(3) -0.001(4) -0.012(4)
C36' 0.065(5) 0.032(3) 0.109(6) 0.013(3) -0.001(4) -0.012(4)

loop_
_atom_type_symbol
_atom_type_description
_atom_type_scat_dispersion_real
_atom_type_scat_dispersion_imag
_atom_type_scat_source
C C 0.0033 0.0016 'International Tables Vol C Tables 4.2.6.8 and 6.1.1.4'
H H 0.0000 0.0000 'International Tables Vol C Tables 4.2.6.8 and 6.1.1.4'
N N 0.0061 0.0033 'International Tables Vol C Tables 4.2.6.8 and 6.1.1.4'
O O 0.0106 0.0060 'International Tables Vol C Tables 4.2.6.8 and 6.1.1.4'
Sn Sn -0.6537 1.4246 'International Tables Vol C Tables 4.2.6.8 and 6.1.1.4'

loop_
_geom_angle_atom_site_label_1
_geom_angle_atom_site_label_2
_geom_angle_atom_site_label_3
_geom_angle_site_symmetry_1
_geom_angle_site_symmetry_3
_geom_angle
_geom_angle_publ_flag
C1 Sn1 C13 . . 131.51(12) ?
C1 Sn1 C7 . . 114.71(12) ?
C13 Sn1 C7 . . 112.95(11) ?
C1 Sn1 O1 . . 92.20(10) ?
C13 Sn1 O1 . . 96.45(10) ?
C7 Sn1 O1 . . 89.79(10) ?
C1 Sn1 O4 . . 86.49(11) ?
C13 Sn1 O4 . . 85.76(10) ?
C7 Sn1 O4 . . 89.14(10) ?
O1 Sn1 O4 . . 177.78(8) ?
C19 O1 Sn1 . . 117.18(19) ?
C32 O3 H3 . . 111(4) ?
C35' O4 Sn1 . . 120.6(6) ?
C35 O4 Sn1 . . 115.3(3) ?
C35' O4 H4 . . 121(3) ?
C35 O4 H4 . . 116(3) ?
Sn1 O4 H4 . . 119(3) ?
C27 N1 C26 . . 118.7(3) ?
C2 C1 C6 . . 118.9(3) ?
C2 C1 Sn1 . . 123.1(2) ?
C6 C1 Sn1 . . 117.9(2) ?
C3 C2 C1 . . 120.2(3) ?
C3 C2 H2 . . 119.9 ?
C1 C2 H2 . . 119.9 ?
C2 C3 C4 . . 120.1(4) ?
C2 C3 H3A . . 120.0 ?
C4 C3 H3A . . 120.0 ?
C5 C4 C3 . . 120.5(3) ?
C5 C4 H4A . . 119.7 ?
C3 C4 H4A . . 119.7 ?
C4 C5 C6 . . 119.8(4) ?
C4 C5 H5 . . 120.1 ?
C6 C5 H5 . . 120.1 ?
C5 C6 C1 . . 120.4(3) ?
C5 C6 H6 . . 119.8 ?
C1 C6 H6 . . 119.8 ?
C12 C7 C8 . . 118.1(3) ?
C12 C7 Sn1 . . 122.0(2) ?
C8 C7 Sn1 . . 119.9(2) ?
C9 C8 C7 . . 120.6(3) ?
C9 C8 H8 . . 119.7 ?
C7 C8 H8 . . 119.7 ?
C10 C9 C8 . . 120.6(3) ?
C10 C9 H9 . . 119.7 ?
C8 C9 H9 . . 119.7 ?
C11 C10 C9 . . 119.5(3) ?
C11 C10 H10 . . 120.3 ?
C9 C10 H10 . . 120.3 ?
C10 C11 C12 . . 120.7(3) ?
C10 C11 H11 . . 119.6 ?
C12 C11 H11 . . 119.6 ?
C7 C12 C11 . . 120.5(3) ?
C7 C12 H12 . . 119.7 ?
C11 C12 H12 . . 119.7 ?
C14 C13 C18 . . 118.8(3) ?
C14 C13 Sn1 . . 124.1(2) ?
C18 C13 Sn1 . . 117.0(2) ?
C13 C14 C15 . . 120.7(3) ?
C13 C14 H14 . . 119.7 ?
C15 C14 H14 . . 119.7 ?
C16 C15 C14 . . 120.1(3) ?
C16 C15 H15 . . 119.9 ?
C14 C15 H15 . . 119.9 ?
C15 C16 C17 . . 119.9(3) ?
C15 C16 H16 . . 120.1 ?
C17 C16 H16 . . 120.1 ?
C18 C17 C16 . . 119.9(3) ?
C18 C17 H17 . . 120.0 ?
C16 C17 H17 . . 120.0 ?
C17 C18 C13 . . 120.7(3) ?
C17 C18 H18 . . 119.7 ?
C13 C18 H18 . . 119.7 ?
O2 C19 O1 . . 124.2(3) ?
O2 C19 C20 . . 119.9(3) ?
O1 C19 C20 . . 115.8(3) ?
C28 C20 C21 . . 119.2(3) ?
C28 C20 C19 . . 117.5(3) ?
C21 C20 C19 . . 123.3(3) ?
C20 C21 C26 . . 117.1(3) ?
C20 C21 C22 . . 124.1(3) ?
C26 C21 C22 . . 118.8(3) ?
C23 C22 C21 . . 120.7(3) ?
C23 C22 H22 . . 119.7 ?
C21 C22 H22 . . 119.7 ?
C22 C23 C24 . . 120.4(3) ?
C22 C23 H23 . . 119.8 ?
C24 C23 H23 . . 119.8 ?
C25 C24 C23 . . 120.6(3) ?
C25 C24 H24 . . 119.7 ?
C23 C24 H24 . . 119.7 ?
C24 C25 C26 . . 120.0(3) ?
C24 C25 H25 . . 120.0 ?
C26 C25 H25 . . 120.0 ?
N1 C26 C25 . . 117.8(3) ?
N1 C26 C21 . . 122.7(3) ?
C25 C26 C21 . . 119.5(3) ?
N1 C27 C28 . . 121.7(3) ?
N1 C27 C29 . . 117.5(3) ?
C28 C27 C29 . . 120.7(3) ?
C20 C28 C27 . . 120.5(3) ?
C20 C28 H28 . . 119.8 ?
C27 C28 H28 . . 119.8 ?
C34 C29 C30 . . 118.2(3) ?
C34 C29 C27 . . 121.9(3) ?
C30 C29 C27 . . 119.9(3) ?
C31 C30 C29 . . 121.1(3) ?
C31 C30 H30 . . 119.4 ?
C29 C30 H30 . . 119.4 ?
C32 C31 C30 . . 119.7(3) ?
C32 C31 H31 . . 120.1 ?
C30 C31 H31 . . 120.1 ?
O3 C32 C31 . . 117.3(3) ?
O3 C32 C33 . . 122.5(3) ?
C31 C32 C33 . . 120.2(3) ?
C32 C33 C34 . . 119.8(3) ?
C32 C33 H33 . . 120.1 ?
C34 C33 H33 . . 120.1 ?
C33 C34 C29 . . 120.9(3) ?
C33 C34 H34 . . 119.5 ?
C29 C34 H34 . . 119.5 ?
O4 C35 C36 . . 107.4(5) ?
O4 C35 H35A . . 110.2 ?
C36 C35 H35A . . 110.2 ?
O4 C35 H35B . . 110.2 ?
C36 C35 H35B . . 110.2 ?
H35A C35 H35B . . 108.5 ?
O4 C35' C36' . . 113.3(8) ?
O4 C35' H35C . . 108.9 ?
C36' C35' H35C . . 108.9 ?
O4 C35' H35D . . 108.9 ?
C36' C35' H35D . . 108.9 ?
H35C C35' H35D . . 107.7 ?
C35' C36' H36D . . 109.5 ?
C35' C36' H36E . . 109.5 ?
H36D C36' H36E . . 109.5 ?
C35' C36' H36F . . 109.5 ?
H36D C36' H36F . . 109.5 ?
H36E C36' H36F . . 109.5 ?

loop_
_geom_bond_atom_site_label_1
_geom_bond_atom_site_label_2
_geom_bond_site_symmetry_2
_geom_bond_distance
_geom_bond_publ_flag
Sn1 C1 . 2.120(3) ?
Sn1 C13 . 2.131(3) ?
Sn1 C7 . 2.138(3) ?
Sn1 O1 . 2.193(2) ?
Sn1 O4 . 2.363(2) ?
O1 C19 . 1.279(3) ?
O2 C19 . 1.245(4) ?
O3 C32 . 1.363(4) ?
O3 H3 . 0.846(10) ?
O4 C35' . 1.454(7) ?
O4 C35 . 1.502(6) ?
O4 H4 . 0.844(10) ?
N1 C27 . 1.330(4) ?
N1 C26 . 1.374(4) ?
C1 C2 . 1.393(5) ?
C1 C6 . 1.399(5) ?
C2 C3 . 1.386(5) ?
C2 H2 . 0.9500 ?
C3 C4 . 1.391(6) ?
C3 H3A . 0.9500 ?
C4 C5 . 1.368(6) ?
C4 H4A . 0.9500 ?
C5 C6 . 1.396(5) ?
C5 H5 . 0.9500 ?
C6 H6 . 0.9500 ?
C7 C12 . 1.393(4) ?
C7 C8 . 1.396(4) ?
C8 C9 . 1.394(5) ?
C8 H8 . 0.9500 ?
C9 C10 . 1.376(5) ?
C9 H9 . 0.9500 ?
C10 C11 . 1.371(5) ?
C10 H10 . 0.9500 ?
C11 C12 . 1.396(5) ?
C11 H11 . 0.9500 ?
C12 H12 . 0.9500 ?
C13 C14 . 1.377(5) ?
C13 C18 . 1.397(4) ?
C14 C15 . 1.391(5) ?
C14 H14 . 0.9500 ?
C15 C16 . 1.377(5) ?
C15 H15 . 0.9500 ?
C16 C17 . 1.384(5) ?
C16 H16 . 0.9500 ?
C17 C18 . 1.382(4) ?
C17 H17 . 0.9500 ?
C18 H18 . 0.9500 ?
C19 C20 . 1.509(4) ?
C20 C28 . 1.371(4) ?
C20 C21 . 1.416(4) ?
C21 C26 . 1.419(4) ?
C21 C22 . 1.420(4) ?
C22 C23 . 1.365(5) ?
C22 H22 . 0.9500 ?
C23 C24 . 1.405(5) ?
C23 H23 . 0.9500 ?
C24 C25 . 1.380(4) ?
C24 H24 . 0.9500 ?
C25 C26 . 1.411(4) ?
C25 H25 . 0.9500 ?
C27 C28 . 1.412(4) ?
C27 C29 . 1.477(4) ?
C28 H28 . 0.9500 ?
C29 C34 . 1.395(4) ?
C29 C30 . 1.396(4) ?
C30 C31 . 1.387(4) ?
C30 H30 . 0.9500 ?
C31 C32 . 1.385(5) ?
C31 H31 . 0.9500 ?
C32 C33 . 1.386(5) ?
C33 C34 . 1.391(4) ?
C33 H33 . 0.9500 ?
C34 H34 . 0.9500 ?
C35 C36 . 1.537(7) ?
C35 H35A . 0.9900 ?
C35 H35B . 0.9900 ?
C36 H36A . 0.9800 ?
C36 H36B . 0.9800 ?
C36 H36C . 0.9800 ?
C35' C36' . 1.595(13) ?
C35' H35C . 0.9900 ?
C35' H35D . 0.9900 ?
C36' H36D . 0.9800 ?
C36' H36E . 0.9800 ?
C36' H36F . 0.9800 ?

loop_
_geom_hbond_atom_site_label_D
_geom_hbond_atom_site_label_H
_geom_hbond_atom_site_label_A
_geom_hbond_site_symmetry_A
_geom_hbond_distance_DH
_geom_hbond_distance_HA
_geom_hbond_distance_DA
_geom_hbond_angle_DHA
_geom_hbond_publ_flag
O3 H3 O2 2_656 0.850(10) 1.83(2) 2.661(3) 166(6) yes
O4 H4 N1 6_565 0.840(10) 1.950(10) 2.789(4) 175(4) yes

loop_
_geom_torsion_atom_site_label_1
_geom_torsion_atom_site_label_2
_geom_torsion_atom_site_label_3
_geom_torsion_atom_site_label_4
_geom_torsion_site_symmetry_1
_geom_torsion_site_symmetry_2
_geom_torsion_site_symmetry_3
_geom_torsion_site_symmetry_4
_geom_torsion
_geom_torsion_publ_flag
C1 Sn1 O1 C19 . . . . 53.6(2) ?
C13 Sn1 O1 C19 . . . . -78.6(2) ?
C7 Sn1 O1 C19 . . . . 168.4(2) ?
C1 Sn1 O4 C35' . . . . 61.0(6) ?
C13 Sn1 O4 C35' . . . . -166.9(6) ?
C7 Sn1 O4 C35' . . . . -53.8(6) ?
C1 Sn1 O4 C35 . . . . 23.0(4) ?
C13 Sn1 O4 C35 . . . . 155.1(4) ?
C7 Sn1 O4 C35 . . . . -91.8(4) ?
C13 Sn1 C1 C2 . . . . 9.9(4) ?
C7 Sn1 C1 C2 . . . . 178.5(3) ?
O1 Sn1 C1 C2 . . . . -90.7(3) ?
O4 Sn1 C1 C2 . . . . 91.1(3) ?
C13 Sn1 C1 C6 . . . . -170.3(2) ?
C7 Sn1 C1 C6 . . . . -1.7(3) ?
O1 Sn1 C1 C6 . . . . 89.1(3) ?
O4 Sn1 C1 C6 . . . . -89.1(3) ?
C6 C1 C2 C3 . . . . 0.5(5) ?
Sn1 C1 C2 C3 . . . . -179.7(3) ?
C1 C2 C3 C4 . . . . -0.9(6) ?
C2 C3 C4 C5 . . . . 1.0(7) ?
C3 C4 C5 C6 . . . . -0.7(7) ?
C4 C5 C6 C1 . . . . 0.2(6) ?
C2 C1 C6 C5 . . . . -0.1(5) ?
Sn1 C1 C6 C5 . . . . -180.0(3) ?
C1 Sn1 C7 C12 . . . . -103.7(3) ?
C13 Sn1 C7 C12 . . . . 67.1(3) ?
O1 Sn1 C7 C12 . . . . 164.0(3) ?
O4 Sn1 C7 C12 . . . . -17.9(3) ?
C1 Sn1 C7 C8 . . . . 78.2(3) ?
C13 Sn1 C7 C8 . . . . -111.0(3) ?
O1 Sn1 C7 C8 . . . . -14.1(2) ?
O4 Sn1 C7 C8 . . . . 163.9(3) ?
C12 C7 C8 C9 . . . . -0.3(5) ?
Sn1 C7 C8 C9 . . . . 177.9(3) ?
C7 C8 C9 C10 . . . . -0.3(5) ?
C8 C9 C10 C11 . . . . 0.4(5) ?
C9 C10 C11 C12 . . . . 0.2(5) ?
C8 C7 C12 C11 . . . . 0.9(5) ?
Sn1 C7 C12 C11 . . . . -177.3(2) ?
C10 C11 C12 C7 . . . . -0.8(5) ?
C1 Sn1 C13 C14 . . . . -43.2(3) ?
C7 Sn1 C13 C14 . . . . 148.0(3) ?
O1 Sn1 C13 C14 . . . . 55.5(3) ?
O4 Sn1 C13 C14 . . . . -124.7(3) ?
C1 Sn1 C13 C18 . . . . 141.4(2) ?
C7 Sn1 C13 C18 . . . . -27.4(3) ?
O1 Sn1 C13 C18 . . . . -119.9(2) ?
O4 Sn1 C13 C18 . . . . 59.9(2) ?
C18 C13 C14 C15 . . . . 0.1(5) ?
Sn1 C13 C14 C15 . . . . -175.3(3) ?
C13 C14 C15 C16 . . . . 0.6(6) ?
C14 C15 C16 C17 . . . . -1.1(6) ?
C15 C16 C17 C18 . . . . 0.9(5) ?
C16 C17 C18 C13 . . . . -0.2(5) ?
C14 C13 C18 C17 . . . . -0.3(5) ?
Sn1 C13 C18 C17 . . . . 175.4(2) ?
Sn1 O1 C19 O2 . . . . 15.7(4) ?
Sn1 O1 C19 C20 . . . . -161.42(19) ?
O2 C19 C20 C28 . . . . -46.6(4) ?
O1 C19 C20 C28 . . . . 130.7(3) ?
O2 C19 C20 C21 . . . . 135.5(3) ?
O1 C19 C20 C21 . . . . -47.2(4) ?
C28 C20 C21 C26 . . . . -2.3(4) ?
C19 C20 C21 C26 . . . . 175.5(3) ?
C28 C20 C21 C22 . . . . 176.8(3) ?
C19 C20 C21 C22 . . . . -5.3(5) ?
C20 C21 C22 C23 . . . . -179.0(3) ?
C26 C21 C22 C23 . . . . 0.1(5) ?
C21 C22 C23 C24 . . . . 0.0(5) ?
C22 C23 C24 C25 . . . . -0.3(6) ?
C23 C24 C25 C26 . . . . 0.3(5) ?
C27 N1 C26 C25 . . . . -176.6(3) ?
C27 N1 C26 C21 . . . . 3.5(4) ?
C24 C25 C26 N1 . . . . 180.0(3) ?
C24 C25 C26 C21 . . . . -0.2(5) ?
C20 C21 C26 N1 . . . . -1.0(4) ?
C22 C21 C26 N1 . . . . 179.8(3) ?
C20 C21 C26 C25 . . . . 179.1(3) ?
C22 C21 C26 C25 . . . . -0.1(5) ?
C26 N1 C27 C28 . . . . -2.7(4) ?
C26 N1 C27 C29 . . . . 175.0(3) ?
C21 C20 C28 C27 . . . . 3.2(5) ?
C19 C20 C28 C27 . . . . -174.8(3) ?
N1 C27 C28 C20 . . . . -0.7(5) ?
C29 C27 C28 C20 . . . . -178.3(3) ?
N1 C27 C29 C34 . . . . 149.5(3) ?
C28 C27 C29 C34 . . . . -32.8(4) ?
N1 C27 C29 C30 . . . . -31.4(4) ?
C28 C27 C29 C30 . . . . 146.3(3) ?
C34 C29 C30 C31 . . . . 1.5(5) ?
C27 C29 C30 C31 . . . . -177.6(3) ?
C29 C30 C31 C32 . . . . -0.9(5) ?
C30 C31 C32 O3 . . . . -179.8(3) ?
C30 C31 C32 C33 . . . . -0.9(5) ?
O3 C32 C33 C34 . . . . -179.1(3) ?
C31 C32 C33 C34 . . . . 2.1(5) ?
C32 C33 C34 C29 . . . . -1.4(5) ?
C30 C29 C34 C33 . . . . -0.3(5) ?
C27 C29 C34 C33 . . . . 178.8(3) ?
C35' O4 C35 C36 . . . . 55.8(11) ?
Sn1 O4 C35 C36 . . . . 163.7(4) ?
C35 O4 C35' C36' . . . . -10.5(8) ?
Sn1 O4 C35' C36' . . . . -101.1(9) ?
